data_2019492
loop_
_publ_author_name
'Setifi, Zouaoui'
'Lehchili, Fouzia'
'Setifi, Fatima'
'Beghidja, Adel'
'Ng, Seik Weng'
'Glidewell, Christopher'

_publ_section_title
;
 1,1'-Diethyl-4,4'-bipyridine-1,1'-diium
 bis(1,1,3,3-tetracyano-2-ethoxypropenide): multiple
 C---H&#x00B7;&#x00B7;&#x00B7;N hydrogen bonds form a complex sheet
 structure
;
_journal_coeditor_code SK3538
_journal_issue 3
_journal_name_full 'Acta Crystallographica Section C'
_journal_page_first 338
_journal_page_last 341
_journal_paper_doi 10.1107/S2053229614004379
_journal_volume 70
_journal_year 2014
_chemical_formula_iupac 'C14 H18 N2 2+, 2C9 H5 N4 O -'
_chemical_formula_moiety 'C14 H18 N2 2+, 2(C9 H5 N4 O -)'
_chemical_formula_sum 'C32 H28 N10 O2'
_chemical_formula_weight 584.64
_chemical_name_systematic
;
1,1'-Diethyl-4,4'-bipyridine-1,1'-diium
bis(1,1,3,3-tetracyano-2-ethoxypropenide
;
_space_group_IT_number 14
_symmetry_cell_setting monoclinic
_symmetry_space_group_name_Hall '-P 2ybc'
_symmetry_space_group_name_H-M 'P 1 21/c 1'
_atom_sites_solution_hydrogens geom
_atom_sites_solution_primary direct
_atom_sites_solution_secondary difmap
_cell_angle_alpha 90.00
_cell_angle_beta 110.391(7)
_cell_angle_gamma 90.00
_cell_formula_units_Z 2
_cell_length_a 10.6881(7)
_cell_length_b 15.2125(8)
_cell_length_c 10.2455(6)
_cell_measurement_reflns_used 6245
_cell_measurement_temperature 150(2)
_cell_measurement_theta_max 34.77
_cell_measurement_theta_min 2.03
_cell_volume 1561.46(17)
_computing_cell_refinement 'APEX2 and SAINT (Bruker, 2009)'
_computing_data_collection 'APEX2 (Bruker, 2009)'
_computing_data_reduction 'SAINT (Bruker, 2009)'
_computing_molecular_graphics 'PLATON (Spek, 2009)'
_computing_publication_material 'SHELXL97 (Sheldrick, 2008) and PLATON (Spek, 2009)'
_computing_structure_refinement 'SHELXL97 (Sheldrick, 2008)'
_computing_structure_solution 'SHELXS97 (Sheldrick, 2008)'
_diffrn_ambient_temperature 150(2)
_diffrn_measured_fraction_theta_full 0.999
_diffrn_measured_fraction_theta_max 0.999
_diffrn_measurement_device_type 'Bruker APEXII CCD'
_diffrn_measurement_method '\w--2\q scans'
_diffrn_radiation_monochromator graphite
_diffrn_radiation_source 'fine-focus sealed tube'
_diffrn_radiation_type MoK\a
_diffrn_radiation_wavelength 0.71073
_diffrn_reflns_av_R_equivalents 0.0346
_diffrn_reflns_av_sigmaI/netI 0.0334
_diffrn_reflns_limit_h_max 13
_diffrn_reflns_limit_h_min -13
_diffrn_reflns_limit_k_max 17
_diffrn_reflns_limit_k_min -19
_diffrn_reflns_limit_l_max 13
_diffrn_reflns_limit_l_min -13
_diffrn_reflns_number 10001
_diffrn_reflns_theta_full 27.50
_diffrn_reflns_theta_max 27.50
_diffrn_reflns_theta_min 2.43
_diffrn_standards_decay_% 0
_diffrn_standards_interval_count 0
_diffrn_standards_interval_time 0
_diffrn_standards_number 0
_exptl_absorpt_coefficient_mu 0.083
_exptl_absorpt_correction_T_max 0.992
_exptl_absorpt_correction_T_min 0.967
_exptl_absorpt_correction_type multi-scan
_exptl_absorpt_process_details '(SADABS; Sheldrick, 2003)'
_exptl_crystal_colour 'pale yellow'
_exptl_crystal_density_diffrn 1.243
_exptl_crystal_density_method 'not measured'
_exptl_crystal_description block
_exptl_crystal_F_000 612
_exptl_crystal_size_max 0.32
_exptl_crystal_size_mid 0.20
_exptl_crystal_size_min 0.10
_refine_diff_density_max 0.214
_refine_diff_density_min -0.212
_refine_ls_extinction_method none
_refine_ls_goodness_of_fit_ref 1.121
_refine_ls_hydrogen_treatment constr
_refine_ls_matrix_type full
_refine_ls_number_parameters 201
_refine_ls_number_reflns 3578
_refine_ls_number_restraints 0
_refine_ls_restrained_S_all 1.121
_refine_ls_R_factor_all 0.0722
_refine_ls_R_factor_gt 0.0543
_refine_ls_shift/su_max 0.001
_refine_ls_shift/su_mean 0.000
_refine_ls_structure_factor_coef Fsqd
_refine_ls_weighting_details 'w=1/[\s^2^(Fo^2^)+(0.0432P)^2^+0.5424P] where P=(Fo^2^+2Fc^2^)/3'
_refine_ls_weighting_scheme calc
_refine_ls_wR_factor_gt 0.1126
_refine_ls_wR_factor_ref 0.1205
_reflns_number_gt 2876
_reflns_number_total 3578
_reflns_threshold_expression I>2\s(I)
_cod_data_source_file sk3538sup1.cf
_cod_data_source_block I
_cod_original_cell_volume 1561.46(16)
_cod_original_sg_symbol_H-M 'P 21/c'
_cod_database_code 2019492
_cod_database_fobs_code 2019492

loop_
_symmetry_equiv_pos_as_xyz
'x, y, z'
'-x, y+1/2, -z+1/2'
'-x, -y, -z'
'x, -y-1/2, z-1/2'

loop_
_atom_site_type_symbol
_atom_site_label
_atom_site_fract_x
_atom_site_fract_y
_atom_site_fract_z
_atom_site_U_iso_or_equiv
_atom_site_adp_type
_atom_site_calc_flag
_atom_site_refinement_flags
_atom_site_occupancy
_atom_site_symmetry_multiplicity
N N1 0.71639(14) 0.36359(9) 0.25561(14) 0.0279(3) Uani d . 1 1
C C2 0.68195(18) 0.44238(11) 0.29166(17) 0.0326(4) Uani d . 1 1
H H2 0.7171 0.4607 0.3862 0.039 Uiso calc R 1 1
C C3 0.59660(17) 0.49695(11) 0.19394(16) 0.0295(4) Uani d . 1 1
H H3 0.5732 0.5525 0.2210 0.035 Uiso calc R 1 1
C C4 0.54419(15) 0.47065(10) 0.05454(15) 0.0216(3) Uani d . 1 1
C C5 0.57855(17) 0.38725(10) 0.02190(17) 0.0268(3) Uani d . 1 1
H H5 0.5428 0.3664 -0.0712 0.032 Uiso calc R 1 1
C C6 0.66381(17) 0.33512(11) 0.12366(17) 0.0289(4) Uani d . 1 1
H H6 0.6859 0.2782 0.1004 0.035 Uiso calc R 1 1
C C7 0.8126(2) 0.30753(13) 0.36364(19) 0.0419(5) Uani d . 1 1
H H7A 0.8272 0.2520 0.3205 0.050 Uiso calc R 1 1
H H7B 0.7747 0.2926 0.4363 0.050 Uiso calc R 1 1
C C8 0.9434(2) 0.35362(18) 0.4293(2) 0.0611(7) Uani d . 1 1
H H8A 0.9794 0.3704 0.3570 0.092 Uiso calc R 1 1
H H8B 1.0064 0.3142 0.4961 0.092 Uiso calc R 1 1
H H8C 0.9301 0.4064 0.4777 0.092 Uiso calc R 1 1
C C11 0.78557(17) 0.02696(10) 0.34610(17) 0.0272(3) Uani d . 1 1
C C12 0.74379(15) -0.05961(10) 0.35496(16) 0.0244(3) Uani d . 1 1
C C13 0.68960(17) -0.11623(10) 0.24024(17) 0.0278(4) Uani d . 1 1
C C111 0.86714(17) 0.07327(11) 0.46718(18) 0.0296(4) Uani d . 1 1
N N111 0.93116(16) 0.11456(10) 0.56078(17) 0.0404(4) Uani d . 1 1
C C112 0.74700(19) 0.07493(11) 0.21941(18) 0.0329(4) Uani d . 1 1
N N112 0.7174(2) 0.11723(10) 0.12027(18) 0.0493(5) Uani d . 1 1
O O121 0.75622(12) -0.08330(7) 0.48549(11) 0.0291(3) Uani d . 1 1
C C121 0.78374(19) -0.17461(11) 0.53058(18) 0.0333(4) Uani d . 1 1
H H12A 0.8336 -0.2043 0.4778 0.040 Uiso calc R 1 1
H H12B 0.6993 -0.2068 0.5148 0.040 Uiso calc R 1 1
C C122 0.8659(2) -0.17263(13) 0.68351(19) 0.0389(4) Uani d . 1 1
H H12C 0.9484 -0.1397 0.6977 0.058 Uiso calc R 1 1
H H12D 0.8879 -0.2329 0.7177 0.058 Uiso calc R 1 1
H H12E 0.8148 -0.1440 0.7346 0.058 Uiso calc R 1 1
N N131 0.53505(17) -0.24711(11) 0.23439(17) 0.0419(4) Uani d . 1 1
C C131 0.60543(18) -0.18855(11) 0.24026(17) 0.0307(4) Uani d . 1 1
N N132 0.7310(2) -0.09459(10) 0.00947(17) 0.0474(4) Uani d . 1 1
C C132 0.71189(19) -0.10195(11) 0.11281(18) 0.0323(4) Uani d . 1 1

loop_
_atom_site_aniso_label
_atom_site_aniso_U_11
_atom_site_aniso_U_22
_atom_site_aniso_U_33
_atom_site_aniso_U_12
_atom_site_aniso_U_13
_atom_site_aniso_U_23
N1 0.0345(8) 0.0254(7) 0.0236(7) 0.0027(6) 0.0099(6) 0.0024(5)
C2 0.0447(10) 0.0299(9) 0.0209(8) 0.0042(7) 0.0082(7) -0.0033(6)
C3 0.0411(10) 0.0246(9) 0.0224(8) 0.0048(7) 0.0105(7) -0.0038(6)
C4 0.0238(8) 0.0215(8) 0.0209(7) -0.0028(6) 0.0097(6) -0.0008(6)
C5 0.0342(9) 0.0233(8) 0.0222(8) -0.0031(6) 0.0090(7) -0.0039(6)
C6 0.0384(10) 0.0226(8) 0.0273(9) 0.0022(7) 0.0136(7) -0.0015(6)
C7 0.0586(13) 0.0344(10) 0.0267(9) 0.0167(9) 0.0074(9) 0.0067(7)
C8 0.0474(13) 0.0751(17) 0.0455(13) 0.0225(12) -0.0029(10) -0.0035(11)
C11 0.0321(9) 0.0250(8) 0.0260(8) 0.0012(7) 0.0118(7) -0.0011(6)
C12 0.0248(8) 0.0257(8) 0.0254(8) 0.0048(6) 0.0122(6) 0.0011(6)
C13 0.0343(9) 0.0230(8) 0.0283(8) 0.0019(6) 0.0136(7) -0.0008(6)
C111 0.0334(9) 0.0241(8) 0.0336(9) 0.0032(7) 0.0146(8) 0.0017(7)
N111 0.0432(9) 0.0366(9) 0.0392(9) -0.0039(7) 0.0115(8) -0.0057(7)
C112 0.0474(11) 0.0209(8) 0.0324(9) 0.0006(7) 0.0166(8) -0.0035(7)
N112 0.0854(14) 0.0266(9) 0.0366(9) 0.0050(8) 0.0222(9) 0.0014(7)
O121 0.0408(7) 0.0244(6) 0.0265(6) 0.0020(5) 0.0170(5) 0.0013(4)
C121 0.0424(10) 0.0268(9) 0.0318(9) 0.0008(7) 0.0145(8) 0.0046(7)
C122 0.0436(11) 0.0410(11) 0.0312(10) -0.0011(8) 0.0120(8) 0.0048(8)
N131 0.0503(10) 0.0410(10) 0.0369(9) -0.0149(8) 0.0184(8) -0.0141(7)
C131 0.0359(9) 0.0315(9) 0.0260(8) 0.0009(7) 0.0124(7) -0.0076(7)
N132 0.0815(13) 0.0317(9) 0.0365(9) 0.0048(8) 0.0301(9) 0.0021(7)
C132 0.0467(11) 0.0213(8) 0.0293(9) 0.0035(7) 0.0138(8) -0.0016(6)

loop_
_atom_type_symbol
_atom_type_description
_atom_type_scat_dispersion_real
_atom_type_scat_dispersion_imag
_atom_type_scat_source
C C 0.0033 0.0016 'International Tables Vol C Tables 4.2.6.8 and 6.1.1.4'
H H 0.0000 0.0000 'International Tables Vol C Tables 4.2.6.8 and 6.1.1.4'
N N 0.0061 0.0033 'International Tables Vol C Tables 4.2.6.8 and 6.1.1.4'
O O 0.0106 0.0060 'International Tables Vol C Tables 4.2.6.8 and 6.1.1.4'

loop_
_geom_angle_atom_site_label_1
_geom_angle_atom_site_label_2
_geom_angle_atom_site_label_3
_geom_angle_site_symmetry_3
_geom_angle
C6 N1 C2 . 120.42(14)
C6 N1 C7 . 120.15(14)
C2 N1 C7 . 119.43(14)
N1 C2 C3 . 121.00(15)
N1 C2 H2 . 119.5
C3 C2 H2 . 119.5
C2 C3 C4 . 119.95(14)
C2 C3 H3 . 120.0
C4 C3 H3 . 120.0
C5 C4 C3 . 117.40(14)
C5 C4 C4 3_665 121.25(17)
C3 C4 C4 3_665 121.35(17)
C6 C5 C4 . 120.29(15)
C6 C5 H5 . 119.9
C4 C5 H5 . 119.9
N1 C6 C5 . 120.85(15)
N1 C6 H6 . 119.6
C5 C6 H6 . 119.6
N1 C7 C8 . 111.15(17)
N1 C7 H7A . 109.4
C8 C7 H7A . 109.4
N1 C7 H7B . 109.4
C8 C7 H7B . 109.4
H7A C7 H7B . 108.0
C7 C8 H8A . 109.5
C7 C8 H8B . 109.5
H8A C8 H8B . 109.5
C7 C8 H8C . 109.5
H8A C8 H8C . 109.5
H8B C8 H8C . 109.5
C12 C11 C112 . 122.95(15)
C12 C11 C111 . 121.20(15)
C112 C11 C111 . 115.82(14)
O121 C12 C11 . 113.07(14)
O121 C12 C13 . 122.33(14)
C11 C12 C13 . 124.56(14)
C12 C13 C131 . 123.33(15)
C12 C13 C132 . 121.37(15)
C131 C13 C132 . 115.26(15)
N111 C111 C11 . 176.44(18)
N112 C112 C11 . 176.89(19)
C12 O121 C121 . 120.53(12)
O121 C121 C122 . 106.87(14)
O121 C121 H12A . 110.3
C122 C121 H12A . 110.3
O121 C121 H12B . 110.3
C122 C121 H12B . 110.3
H12A C121 H12B . 108.6
C121 C122 H12C . 109.5
C121 C122 H12D . 109.5
H12C C122 H12D . 109.5
C121 C122 H12E . 109.5
H12C C122 H12E . 109.5
H12D C122 H12E . 109.5
N131 C131 C13 . 177.19(19)
N132 C132 C13 . 176.76(18)

loop_
_geom_bond_atom_site_label_1
_geom_bond_atom_site_label_2
_geom_bond_site_symmetry_2
_geom_bond_distance
_geom_bond_publ_flag
N1 C6 . 1.342(2) ?
N1 C2 . 1.343(2) ?
N1 C7 . 1.489(2) ?
C2 C3 . 1.374(2) ?
C2 H2 . 0.9500 ?
C3 C4 . 1.399(2) ?
C3 H3 . 0.9500 ?
C4 C5 . 1.394(2) ?
C4 C4 3_665 1.484(3) ?
C5 C6 . 1.373(2) ?
C5 H5 . 0.9500 ?
C6 H6 . 0.9500 ?
C7 C8 . 1.498(3) ?
C7 H7A . 0.9900 ?
C7 H7B . 0.9900 ?
C8 H8A . 0.9800 ?
C8 H8B . 0.9800 ?
C8 H8C . 0.9800 ?
C11 C12 . 1.404(2) y
C11 C111 . 1.429(2) y
C11 C112 . 1.419(2) y
C111 N111 . 1.151(2) y
C112 N112 . 1.150(2) y
C12 O121 . 1.3462(18) ?
C12 C13 . 1.409(2) y
C13 C131 . 1.421(2) y
C13 C132 . 1.423(2) y
O121 C121 . 1.461(2) ?
C121 C122 . 1.506(2) ?
C121 H12A . 0.9900 ?
C121 H12B . 0.9900 ?
C122 H12C . 0.9800 ?
C122 H12D . 0.9800 ?
C122 H12E . 0.9800 ?
C131 N131 . 1.154(2) y
C132 N132 . 1.152(2) y

loop_
_geom_hbond_atom_site_label_D
_geom_hbond_atom_site_label_H
_geom_hbond_atom_site_label_A
_geom_hbond_site_symmetry_A
_geom_hbond_distance_DH
_geom_hbond_distance_HA
_geom_hbond_distance_DA
_geom_hbond_angle_DHA
_geom_hbond_publ_flag
C2 H2 N132 4_566 0.95 2.37 3.131(2) 136 y
C5 H5 N131 3_655 0.95 2.41 3.270(2) 150 y
C6 H6 N112 . 0.95 2.47 3.366(2) 157 y

loop_
_geom_torsion_atom_site_label_1
_geom_torsion_atom_site_label_2
_geom_torsion_atom_site_label_3
_geom_torsion_atom_site_label_4
_geom_torsion_site_symmetry_1
_geom_torsion_site_symmetry_4
_geom_torsion
_geom_torsion_publ_flag
C6 N1 C2 C3 . . -2.6(3) ?
C7 N1 C2 C3 . . 178.00(17) ?
N1 C2 C3 C4 . . 0.0(3) ?
C2 C3 C4 C5 . . 2.1(2) ?
C2 C3 C4 C4 . 3_665 -177.66(18) ?
C3 C4 C5 C6 . . -1.9(2) ?
C4 C4 C5 C6 3_665 . 177.93(17) ?
C2 N1 C6 C5 . . 2.8(2) ?
C7 N1 C6 C5 . . -177.73(16) ?
C4 C5 C6 N1 . . -0.6(2) ?
C6 N1 C7 C8 . . 121.38(19) ?
C2 N1 C7 C8 . . -59.2(2) ?
C112 C11 C12 O121 . . -160.94(15) ?
C111 C11 C12 O121 . . 17.0(2) ?
C13 C12 C11 C111 . . -165.22(16) y
C13 C12 C11 C112 . . 16.9(3) y
O121 C12 C13 C131 . . 21.3(2) ?
C11 C12 C13 C131 . . -156.34(16) y
O121 C12 C13 C132 . . -161.40(15) ?
C11 C12 C13 C132 . . 21.0(3) y
C11 C12 O121 C121 . . -149.08(15) ?
C13 C12 O121 C121 . . 33.0(2) ?
C12 O121 C121 C122 . . 148.22(15) ?
